data_7160189
loop_
_publ_author_name
'Liu, Lanqin'
'Guo, Shengkun'
'Chen, Chengjun'
'Shen, Xiaoyu'
'Chen, Xiaoyun'
'Yu, Huaguang'
'Han, Ying'
'Sun, Qiu'
'Zhu, Shaoqun'
'Hou, Hong'

_publ_section_title
;
 Visible-light photoredox-catalyzed three-component radical
 alkyl-acylation of [1.1.1]propellane.
;
_journal_issue 47
_journal_name_full 'Organic &amp; biomolecular chemistry'
_journal_page_first 9192
_journal_page_last 9196
_journal_paper_doi 10.1039/d4ob01549e
_journal_volume 22
_journal_year 2024
_chemical_formula_moiety 'C17 H22 O S'
_chemical_formula_sum 'C17 H22 O S'
_chemical_formula_weight 274.40
_space_group_crystal_system monoclinic
_space_group_IT_number 14
_space_group_name_Hall '-P 2yn'
_space_group_name_H-M_alt 'P 1 21/n 1'
_atom_sites_solution_hydrogens geom
_atom_sites_solution_primary dual
_audit_block_doi 10.5517/ccdc.csd.cc2hpq75
_audit_creation_date 2023-12-16
_audit_creation_method
;
Olex2 1.5
(compiled 2021.08.20 svn.r13c46975 for OlexSys, GUI svn.r6439)
;
_audit_update_record
;
2023-12-16 deposited with the CCDC.	2024-10-22 downloaded from the CCDC.
;
_cell_angle_alpha 90
_cell_angle_beta 101.669(4)
_cell_angle_gamma 90
_cell_formula_units_Z 4
_cell_length_a 6.4888(10)
_cell_length_b 17.779(3)
_cell_length_c 13.5432(19)
_cell_measurement_reflns_used 7089
_cell_measurement_temperature 273.15
_cell_measurement_theta_max 24.535
_cell_measurement_theta_min 2.291
_cell_volume 1530.1(4)
_computing_cell_refinement 'SAINT v8.37A (Bruker, 2015)'
_computing_data_reduction 'SAINT v8.37A (Bruker, 2015)'
_computing_molecular_graphics 'Olex2 1.5 (Dolomanov et al., 2009)'
_computing_publication_material 'Olex2 1.5 (Dolomanov et al., 2009)'
_computing_structure_refinement 'SHELXL 2018/3 (Sheldrick, 2015)'
_computing_structure_solution 'SHELXT 2014/5 (Sheldrick, 2014)'
_diffrn_ambient_temperature 273.15
_diffrn_measured_fraction_theta_full 0.999
_diffrn_measured_fraction_theta_max 0.996
_diffrn_measurement_device_type 'Bruker APEX-II CCD'
_diffrn_measurement_method '\f and \w scans'
_diffrn_radiation_monochromator graphite
_diffrn_radiation_type MoK\a
_diffrn_radiation_wavelength 0.71073
_diffrn_reflns_av_R_equivalents 0.0480
_diffrn_reflns_av_unetI/netI 0.0384
_diffrn_reflns_Laue_measured_fraction_full 0.999
_diffrn_reflns_Laue_measured_fraction_max 0.996
_diffrn_reflns_limit_h_max 8
_diffrn_reflns_limit_h_min -8
_diffrn_reflns_limit_k_max 23
_diffrn_reflns_limit_k_min -23
_diffrn_reflns_limit_l_max 17
_diffrn_reflns_limit_l_min -17
_diffrn_reflns_number 23519
_diffrn_reflns_point_group_measured_fraction_full 0.999
_diffrn_reflns_point_group_measured_fraction_max 0.996
_diffrn_reflns_theta_full 25.242
_diffrn_reflns_theta_max 27.512
_diffrn_reflns_theta_min 2.291
_diffrn_source_current 1.0
_diffrn_source_power 0.05
_diffrn_source_voltage 50.0
_diffrn_standards_number 0
_exptl_absorpt_coefficient_mu 0.202
_exptl_absorpt_correction_T_max 0.7455
_exptl_absorpt_correction_T_min 0.6968
_exptl_absorpt_correction_type multi-scan
_exptl_absorpt_process_details
;
SADABS-2016/2 (Bruker,2016/2) was used for absorption correction.
wR2(int) was 0.1329 before and 0.0458 after correction.
The Ratio of minimum to maximum transmission is 0.9347.
The \l/2 correction factor is Not present.
;
_exptl_crystal_colour 'clear light colourless'
_exptl_crystal_colour_lustre clear
_exptl_crystal_colour_modifier light
_exptl_crystal_colour_primary colourless
_exptl_crystal_density_diffrn 1.191
_exptl_crystal_description block
_exptl_crystal_F_000 592
_exptl_crystal_size_max 0.13
_exptl_crystal_size_mid 0.12
_exptl_crystal_size_min 0.1
_refine_diff_density_max 0.263
_refine_diff_density_min -0.252
_refine_diff_density_rms 0.042
_refine_ls_extinction_method none
_refine_ls_goodness_of_fit_ref 1.030
_refine_ls_hydrogen_treatment constr
_refine_ls_matrix_type full
_refine_ls_number_parameters 173
_refine_ls_number_reflns 3512
_refine_ls_number_restraints 0
_refine_ls_restrained_S_all 1.030
_refine_ls_R_factor_all 0.1067
_refine_ls_R_factor_gt 0.0587
_refine_ls_shift/su_max 0.000
_refine_ls_shift/su_mean 0.000
_refine_ls_structure_factor_coef Fsqd
_refine_ls_weighting_details 'w=1/[\s^2^(Fo^2^)+(0.0727P)^2^+0.6262P] where P=(Fo^2^+2Fc^2^)/3'
_refine_ls_weighting_scheme calc
_refine_ls_wR_factor_gt 0.1443
_refine_ls_wR_factor_ref 0.1666
_reflns_Friedel_coverage 0.000
_reflns_number_gt 2144
_reflns_number_total 3512
_reflns_threshold_expression 'I > 2\s(I)'
_cod_data_source_file d4ob01549e2.cif
_cod_data_source_block gsk123
_cod_depositor_comments 'Adding full bibliography for 7160189.cif.'
_cod_database_code 7160189
_shelx_shelxl_version_number 2018/3
_shelx_space_group_comment
;
The symmetry employed for this shelxl refinement is uniquely defined
by the following loop, which should always be used as a source of
symmetry information in preference to the above space-group names.
They are only intended as comments.
;
_shelx_estimated_absorpt_t_max 0.980
_shelx_estimated_absorpt_t_min 0.974
_olex2_refinement_description
;
1. Fixed Uiso
 At 1.2 times of:
  All C(H) groups, All C(H,H) groups
 At 1.5 times of:
  All C(H,H,H) groups
2.a Secondary CH2 refined with riding coordinates:
 C7(H7A,H7B), C9(H9A,H9B), C10(H10A,H10B), C12(H12A,H12B), C13(H13A,H13B),
 C14(H14A,H14B), C15(H15A,H15B), C16(H16A,H16B)
2.b Aromatic/amide H refined with riding coordinates:
 C1(H1), C2(H2), C4(H4)
2.c Idealised Me refined as rotating group:
 C17(H17A,H17B,H17C)
;
_olex2_submission_special_instructions 'No special instructions were received'

loop_
_space_group_symop_operation_xyz
'x, y, z'
'-x+1/2, y+1/2, -z+1/2'
'-x, -y, -z'
'x-1/2, -y-1/2, z-1/2'

loop_
_atom_site_label
_atom_site_type_symbol
_atom_site_fract_x
_atom_site_fract_y
_atom_site_fract_z
_atom_site_U_iso_or_equiv
_atom_site_adp_type
_atom_site_occupancy
_atom_site_site_symmetry_order
_atom_site_calc_flag
_atom_site_refinement_flags_posn
_atom_site_refinement_flags_adp
_atom_site_refinement_flags_occupancy
_atom_site_disorder_assembly
_atom_site_disorder_group
S1 S 0.53675(11) 0.32828(5) 0.75426(5) 0.0685(3) Uani 1 1 d . . . . .
O1 O 1.1224(2) 0.36471(14) 0.58780(14) 0.0767(6) Uani 1 1 d . . . . .
C1 C 0.7877(4) 0.33360(15) 0.81828(17) 0.0545(6) Uani 1 1 d . . . . .
H1 H 0.829592 0.327975 0.887721 0.065 Uiso 1 1 calc R U . . .
C2 C 0.9221(4) 0.34741(15) 0.75368(18) 0.0566(7) Uani 1 1 d . . . . .
H2 H 1.067183 0.351865 0.774776 0.068 Uiso 1 1 calc R U . . .
C3 C 0.8170(3) 0.35409(12) 0.65208(16) 0.0424(5) Uani 1 1 d . . . . .
C4 C 0.6056(4) 0.34552(14) 0.64252(18) 0.0508(6) Uani 1 1 d . . . . .
H4 H 0.509911 0.348779 0.581479 0.061 Uiso 1 1 calc R U . . .
C5 C 0.9308(3) 0.36595(14) 0.56985(17) 0.0475(6) Uani 1 1 d . . . . .
C6 C 0.8162(3) 0.37913(13) 0.46414(16) 0.0441(5) Uani 1 1 d . . . . .
C7 C 0.9285(4) 0.39123(19) 0.37630(19) 0.0665(7) Uani 1 1 d . . . . .
H7A H 1.002053 0.347939 0.356811 0.080 Uiso 1 1 calc R U . . .
H7B H 1.008138 0.437538 0.377848 0.080 Uiso 1 1 calc R U . . .
C8 C 0.6906(3) 0.39658(13) 0.32842(16) 0.0439(5) Uani 1 1 d . . . . .
C9 C 0.6692(4) 0.44496(15) 0.42147(17) 0.0604(7) Uani 1 1 d . . . . .
H9A H 0.733513 0.494409 0.425497 0.072 Uiso 1 1 calc R U . . .
H9B H 0.531561 0.445098 0.439134 0.072 Uiso 1 1 calc R U . . .
C10 C 0.6628(4) 0.32720(15) 0.39317(17) 0.0590(7) Uani 1 1 d . . . . .
H10A H 0.524745 0.320928 0.409215 0.071 Uiso 1 1 calc R U . . .
H10B H 0.721594 0.280440 0.374367 0.071 Uiso 1 1 calc R U . . .
C11 C 0.5951(4) 0.41140(13) 0.21882(16) 0.0481(6) Uani 1 1 d . . . . .
C12 C 0.6401(5) 0.34442(15) 0.15583(18) 0.0642(7) Uani 1 1 d . . . . .
H12A H 0.790552 0.341272 0.159096 0.077 Uiso 1 1 calc R U . . .
H12B H 0.596799 0.298642 0.184896 0.077 Uiso 1 1 calc R U . . .
C13 C 0.5282(6) 0.34915(18) 0.0457(2) 0.0824(10) Uani 1 1 d . . . . .
H13A H 0.584529 0.391046 0.013692 0.099 Uiso 1 1 calc R U . . .
H13B H 0.554097 0.303426 0.011099 0.099 Uiso 1 1 calc R U . . .
C14 C 0.2976(7) 0.3594(2) 0.0367(2) 0.0985(12) Uani 1 1 d . . . . .
H14A H 0.239041 0.314575 0.061165 0.118 Uiso 1 1 calc R U . . .
H14B H 0.232161 0.365632 -0.033867 0.118 Uiso 1 1 calc R U . . .
C15 C 0.2463(5) 0.4265(2) 0.0951(2) 0.0940(12) Uani 1 1 d . . . . .
H15A H 0.095436 0.428960 0.090875 0.113 Uiso 1 1 calc R U . . .
H15B H 0.289204 0.472115 0.065433 0.113 Uiso 1 1 calc R U . . .
C16 C 0.3574(4) 0.4220(2) 0.20539(19) 0.0746(9) Uani 1 1 d . . . . .
H16A H 0.299491 0.380255 0.237091 0.090 Uiso 1 1 calc R U . . .
H16B H 0.329836 0.467745 0.239482 0.090 Uiso 1 1 calc R U . . .
C17 C 0.6998(5) 0.48253(16) 0.1875(2) 0.0722(8) Uani 1 1 d . . . . .
H17A H 0.673117 0.524113 0.228347 0.108 Uiso 1 1 calc R U . . .
H17B H 0.642930 0.493381 0.117854 0.108 Uiso 1 1 calc R U . . .
H17C H 0.848788 0.474580 0.196622 0.108 Uiso 1 1 calc R U . . .

loop_
_atom_site_aniso_label
_atom_site_aniso_U_11
_atom_site_aniso_U_22
_atom_site_aniso_U_33
_atom_site_aniso_U_23
_atom_site_aniso_U_13
_atom_site_aniso_U_12
S1 0.0515(4) 0.0955(6) 0.0623(4) 0.0105(4) 0.0206(3) 0.0031(4)
O1 0.0328(9) 0.1350(19) 0.0615(12) 0.0080(11) 0.0074(8) -0.0056(10)
C1 0.0517(14) 0.0758(17) 0.0351(12) 0.0093(11) 0.0070(10) 0.0150(12)
C2 0.0406(13) 0.0779(18) 0.0480(14) -0.0009(12) 0.0011(11) 0.0034(12)
C3 0.0372(11) 0.0468(13) 0.0427(12) -0.0032(9) 0.0066(9) 0.0001(9)
C4 0.0401(12) 0.0675(16) 0.0442(13) 0.0008(11) 0.0075(10) -0.0006(11)
C5 0.0360(12) 0.0580(15) 0.0481(13) -0.0041(11) 0.0073(10) -0.0043(10)
C6 0.0381(11) 0.0548(14) 0.0407(12) -0.0020(10) 0.0107(9) -0.0019(10)
C7 0.0503(15) 0.097(2) 0.0547(15) 0.0021(14) 0.0170(12) -0.0010(14)
C8 0.0463(12) 0.0484(13) 0.0392(12) -0.0014(9) 0.0136(10) 0.0003(10)
C9 0.0742(17) 0.0632(16) 0.0443(13) -0.0057(12) 0.0132(12) 0.0080(13)
C10 0.0707(17) 0.0600(16) 0.0423(13) 0.0037(11) 0.0022(12) -0.0127(13)
C11 0.0548(14) 0.0542(14) 0.0384(12) 0.0036(10) 0.0166(11) 0.0007(11)
C12 0.089(2) 0.0619(17) 0.0438(14) -0.0009(12) 0.0193(13) 0.0015(14)
C13 0.130(3) 0.076(2) 0.0437(15) -0.0037(14) 0.0242(17) -0.0041(19)
C14 0.118(3) 0.123(3) 0.0465(17) 0.0090(18) -0.0035(18) -0.033(2)
C15 0.0663(19) 0.160(4) 0.0534(18) 0.026(2) 0.0066(15) 0.012(2)
C16 0.0611(17) 0.121(3) 0.0433(14) 0.0118(15) 0.0151(13) 0.0140(17)
C17 0.094(2) 0.0636(18) 0.0629(17) 0.0098(14) 0.0256(16) -0.0054(15)

loop_
_atom_type_symbol
_atom_type_description
_atom_type_scat_dispersion_real
_atom_type_scat_dispersion_imag
_atom_type_scat_source
C C 0.0033 0.0016 'International Tables Vol C Tables 4.2.6.8 and 6.1.1.4'
H H 0.0000 0.0000 'International Tables Vol C Tables 4.2.6.8 and 6.1.1.4'
O O 0.0106 0.0060 'International Tables Vol C Tables 4.2.6.8 and 6.1.1.4'
S S 0.1246 0.1234 'International Tables Vol C Tables 4.2.6.8 and 6.1.1.4'

loop_
_geom_angle_atom_site_label_1
_geom_angle_atom_site_label_2
_geom_angle_atom_site_label_3
_geom_angle
_geom_angle_site_symmetry_1
_geom_angle_site_symmetry_3
_geom_angle_publ_flag
C1 S1 C4 92.72(11) . . ?
S1 C1 H1 124.7 . . ?
C2 C1 S1 110.70(17) . . ?
C2 C1 H1 124.7 . . ?
C1 C2 H2 123.5 . . ?
C1 C2 C3 113.0(2) . . ?
C3 C2 H2 123.5 . . ?
C2 C3 C5 122.2(2) . . ?
C4 C3 C2 111.3(2) . . ?
C4 C3 C5 126.5(2) . . ?
S1 C4 H4 123.9 . . ?
C3 C4 S1 112.29(18) . . ?
C3 C4 H4 123.9 . . ?
O1 C5 C3 119.7(2) . . ?
O1 C5 C6 119.0(2) . . ?
C3 C5 C6 121.33(19) . . ?
C5 C6 C7 123.00(19) . . ?
C5 C6 C8 175.92(18) . . ?
C5 C6 C9 128.9(2) . . ?
C5 C6 C10 129.6(2) . . ?
C7 C6 C8 52.93(13) . . ?
C7 C6 C9 87.59(19) . . ?
C7 C6 C10 87.05(19) . . ?
C9 C6 C8 52.90(13) . . ?
C10 C6 C8 52.56(13) . . ?
C10 C6 C9 87.05(18) . . ?
C6 C7 H7A 116.0 . . ?
C6 C7 H7B 116.0 . . ?
C6 C7 C8 75.15(16) . . ?
H7A C7 H7B 113.0 . . ?
C8 C7 H7A 116.0 . . ?
C8 C7 H7B 116.0 . . ?
C7 C8 C6 51.92(13) . . ?
C7 C8 C9 86.54(18) . . ?
C9 C8 C6 52.48(13) . . ?
C10 C8 C6 52.44(13) . . ?
C10 C8 C7 86.23(19) . . ?
C10 C8 C9 86.66(18) . . ?
C11 C8 C6 178.48(19) . . ?
C11 C8 C7 126.63(19) . . ?
C11 C8 C9 127.8(2) . . ?
C11 C8 C10 128.67(19) . . ?
C6 C9 C8 74.62(16) . . ?
C6 C9 H9A 116.0 . . ?
C6 C9 H9B 116.0 . . ?
C8 C9 H9A 116.0 . . ?
C8 C9 H9B 116.0 . . ?
H9A C9 H9B 113.0 . . ?
C6 C10 C8 75.00(16) . . ?
C6 C10 H10A 116.0 . . ?
C6 C10 H10B 116.0 . . ?
C8 C10 H10A 116.0 . . ?
C8 C10 H10B 116.0 . . ?
H10A C10 H10B 113.0 . . ?
C8 C11 C12 109.02(19) . . ?
C8 C11 C16 109.98(18) . . ?
C8 C11 C17 107.4(2) . . ?
C12 C11 C16 109.4(2) . . ?
C12 C11 C17 110.0(2) . . ?
C16 C11 C17 111.0(2) . . ?
C11 C12 H12A 108.9 . . ?
C11 C12 H12B 108.9 . . ?
H12A C12 H12B 107.7 . . ?
C13 C12 C11 113.4(2) . . ?
C13 C12 H12A 108.9 . . ?
C13 C12 H12B 108.9 . . ?
C12 C13 H13A 109.4 . . ?
C12 C13 H13B 109.4 . . ?
H13A C13 H13B 108.0 . . ?
C14 C13 C12 111.1(3) . . ?
C14 C13 H13A 109.4 . . ?
C14 C13 H13B 109.4 . . ?
C13 C14 H14A 109.1 . . ?
C13 C14 H14B 109.1 . . ?
C13 C14 C15 112.3(3) . . ?
H14A C14 H14B 107.9 . . ?
C15 C14 H14A 109.1 . . ?
C15 C14 H14B 109.1 . . ?
C14 C15 H15A 109.4 . . ?
C14 C15 H15B 109.4 . . ?
C14 C15 C16 111.2(3) . . ?
H15A C15 H15B 108.0 . . ?
C16 C15 H15A 109.4 . . ?
C16 C15 H15B 109.4 . . ?
C11 C16 H16A 109.0 . . ?
C11 C16 H16B 109.0 . . ?
C15 C16 C11 112.9(2) . . ?
C15 C16 H16A 109.0 . . ?
C15 C16 H16B 109.0 . . ?
H16A C16 H16B 107.8 . . ?
C11 C17 H17A 109.5 . . ?
C11 C17 H17B 109.5 . . ?
C11 C17 H17C 109.5 . . ?
H17A C17 H17B 109.5 . . ?
H17A C17 H17C 109.5 . . ?
H17B C17 H17C 109.5 . . ?

loop_
_geom_bond_atom_site_label_1
_geom_bond_atom_site_label_2
_geom_bond_distance
_geom_bond_site_symmetry_2
_geom_bond_publ_flag
S1 C1 1.686(3) . ?
S1 C4 1.690(2) . ?
O1 C5 1.218(3) . ?
C1 H1 0.9300 . ?
C1 C2 1.377(3) . ?
C2 H2 0.9300 . ?
C2 C3 1.412(3) . ?
C3 C4 1.360(3) . ?
C3 C5 1.471(3) . ?
C4 H4 0.9300 . ?
C5 C6 1.492(3) . ?
C6 C7 1.531(3) . ?
C6 C8 1.880(3) . ?
C6 C9 1.546(3) . ?
C6 C10 1.543(3) . ?
C7 H7A 0.9700 . ?
C7 H7B 0.9700 . ?
C7 C8 1.552(3) . ?
C8 C9 1.555(3) . ?
C8 C10 1.545(3) . ?
C8 C11 1.511(3) . ?
C9 H9A 0.9700 . ?
C9 H9B 0.9700 . ?
C10 H10A 0.9700 . ?
C10 H10B 0.9700 . ?
C11 C12 1.527(3) . ?
C11 C16 1.528(3) . ?
C11 C17 1.535(4) . ?
C12 H12A 0.9700 . ?
C12 H12B 0.9700 . ?
C12 C13 1.523(4) . ?
C13 H13A 0.9700 . ?
C13 H13B 0.9700 . ?
C13 C14 1.488(5) . ?
C14 H14A 0.9700 . ?
C14 H14B 0.9700 . ?
C14 C15 1.506(5) . ?
C15 H15A 0.9700 . ?
C15 H15B 0.9700 . ?
C15 C16 1.524(4) . ?
C16 H16A 0.9700 . ?
C16 H16B 0.9700 . ?
C17 H17A 0.9600 . ?
C17 H17B 0.9600 . ?
C17 H17C 0.9600 . ?

loop_
_geom_torsion_atom_site_label_1
_geom_torsion_atom_site_label_2
_geom_torsion_atom_site_label_3
_geom_torsion_atom_site_label_4
_geom_torsion
_geom_torsion_site_symmetry_1
_geom_torsion_site_symmetry_2
_geom_torsion_site_symmetry_3
_geom_torsion_site_symmetry_4
_geom_torsion_publ_flag
S1 C1 C2 C3 0.5(3) . . . . ?
O1 C5 C6 C7 0.0(4) . . . . ?
O1 C5 C6 C9 -117.3(3) . . . . ?
O1 C5 C6 C10 117.2(3) . . . . ?
C1 S1 C4 C3 1.1(2) . . . . ?
C1 C2 C3 C4 0.3(3) . . . . ?
C1 C2 C3 C5 -177.6(2) . . . . ?
C2 C3 C4 S1 -0.9(3) . . . . ?
C2 C3 C5 O1 5.4(4) . . . . ?
C2 C3 C5 C6 -174.9(2) . . . . ?
C3 C5 C6 C7 -179.6(2) . . . . ?
C3 C5 C6 C9 63.1(3) . . . . ?
C3 C5 C6 C10 -62.4(3) . . . . ?
C4 S1 C1 C2 -0.9(2) . . . . ?
C4 C3 C5 O1 -172.1(3) . . . . ?
C4 C3 C5 C6 7.5(4) . . . . ?
C5 C3 C4 S1 176.82(19) . . . . ?
C5 C6 C7 C8 -179.7(2) . . . . ?
C5 C6 C9 C8 175.3(2) . . . . ?
C5 C6 C10 C8 -175.6(2) . . . . ?
C6 C7 C8 C9 43.30(18) . . . . ?
C6 C7 C8 C10 -43.58(18) . . . . ?
C6 C7 C8 C11 179.4(2) . . . . ?
C7 C6 C8 C9 -120.3(2) . . . . ?
C7 C6 C8 C10 119.8(2) . . . . ?
C7 C6 C9 C8 43.57(17) . . . . ?
C7 C6 C10 C8 -43.89(17) . . . . ?
C7 C8 C9 C6 -42.89(17) . . . . ?
C7 C8 C10 C6 43.19(17) . . . . ?
C7 C8 C11 C12 67.1(3) . . . . ?
C7 C8 C11 C16 -173.0(3) . . . . ?
C7 C8 C11 C17 -52.1(3) . . . . ?
C8 C11 C12 C13 173.0(2) . . . . ?
C8 C11 C16 C15 -172.2(3) . . . . ?
C9 C6 C7 C8 -43.55(17) . . . . ?
C9 C6 C8 C7 120.3(2) . . . . ?
C9 C6 C8 C10 -119.9(2) . . . . ?
C9 C6 C10 C8 43.84(16) . . . . ?
C9 C8 C10 C6 -43.56(17) . . . . ?
C9 C8 C11 C12 -174.1(2) . . . . ?
C9 C8 C11 C16 -54.1(3) . . . . ?
C9 C8 C11 C17 66.7(3) . . . . ?
C10 C6 C7 C8 43.61(17) . . . . ?
C10 C6 C8 C7 -119.8(2) . . . . ?
C10 C6 C8 C9 119.9(2) . . . . ?
C10 C6 C9 C8 -43.59(16) . . . . ?
C10 C8 C9 C6 43.53(16) . . . . ?
C10 C8 C11 C12 -52.3(3) . . . . ?
C10 C8 C11 C16 67.7(3) . . . . ?
C10 C8 C11 C17 -171.4(2) . . . . ?
C11 C8 C9 C6 -178.1(2) . . . . ?
C11 C8 C10 C6 178.7(2) . . . . ?
C11 C12 C13 C14 -54.7(4) . . . . ?
C12 C11 C16 C15 -52.5(3) . . . . ?
C12 C13 C14 C15 55.0(4) . . . . ?
C13 C14 C15 C16 -55.1(4) . . . . ?
C14 C15 C16 C11 54.3(4) . . . . ?
C16 C11 C12 C13 52.7(3) . . . . ?
C17 C11 C12 C13 -69.5(3) . . . . ?
C17 C11 C16 C15 69.1(3) . . . . ?
